data_2209465
loop_
_publ_author_name
'Cai-Xia Wu'
'Xiu-Qin Lu'

_publ_section_title
;
 (<i>E</i>)-2,4-Dichlorobenzaldehyde oxime
;
_journal_coeditor_code CV2068
_journal_issue 7
_journal_name_full 'Acta Crystallographica Section E'
_journal_page_first o2826
_journal_page_last o2827
_journal_paper_doi 10.1107/S1600536806021581
_journal_volume 62
_journal_year 2006
_chemical_formula_iupac 'C7 H5 Cl2 N O'
_chemical_formula_moiety 'C7 H5 Cl2 N O'
_chemical_formula_sum 'C7 H5 Cl2 N O'
_chemical_formula_weight 190.02
_chemical_name_systematic
;
(E)-2,4-Dichlorobenzaldehyde oxime
;
_space_group_IT_number 14
_symmetry_cell_setting monoclinic
_symmetry_space_group_name_Hall '-P 2ybc'
_symmetry_space_group_name_H-M 'P 1 21/c 1'
_atom_sites_solution_hydrogens geom
_atom_sites_solution_primary direct
_atom_sites_solution_secondary difmap
_audit_creation_method SHELXL-97
_cell_angle_alpha 90.00
_cell_angle_beta 94.150(5)
_cell_angle_gamma 90.00
_cell_formula_units_Z 4
_cell_length_a 3.8066(15)
_cell_length_b 14.275(6)
_cell_length_c 14.530(6)
_cell_measurement_reflns_used 2998
_cell_measurement_temperature 298(2)
_cell_measurement_theta_max 21.88
_cell_measurement_theta_min 2.31
_cell_volume 787.5(6)
_computing_cell_refinement 'SAINT (Bruker, 1999)'
_computing_data_collection 'SMART (Bruker, 1998)'
_computing_data_reduction SAINT
_computing_molecular_graphics SHELXTL
_computing_publication_material SHELXTL
_computing_structure_refinement SHELXTL
_computing_structure_solution 'SHELXTL (Bruker, 1999)'
_diffrn_ambient_temperature 293(2)
_diffrn_measured_fraction_theta_full 0.996
_diffrn_measured_fraction_theta_max 0.996
_diffrn_measurement_device_type 'Bruker SMART CCD area-detector'
_diffrn_measurement_method '\f and \w'
_diffrn_radiation_monochromator graphite
_diffrn_radiation_source 'fine-focus sealed tube'
_diffrn_radiation_type MoK\a
_diffrn_radiation_wavelength 0.71073
_diffrn_reflns_av_R_equivalents 0.0389
_diffrn_reflns_av_sigmaI/netI 0.0494
_diffrn_reflns_limit_h_max 3
_diffrn_reflns_limit_h_min -4
_diffrn_reflns_limit_k_max 11
_diffrn_reflns_limit_k_min -16
_diffrn_reflns_limit_l_max 17
_diffrn_reflns_limit_l_min -17
_diffrn_reflns_number 3606
_diffrn_reflns_theta_full 25.01
_diffrn_reflns_theta_max 25.01
_diffrn_reflns_theta_min 2.00
_diffrn_standards_decay_% 0
_diffrn_standards_number 0
_exptl_absorpt_coefficient_mu 0.758
_exptl_absorpt_correction_T_max 0.9559
_exptl_absorpt_correction_T_min 0.7935
_exptl_absorpt_correction_type multi-scan
_exptl_absorpt_process_details '(SADABS; Sheldrick, 1996)'
_exptl_crystal_colour colourless
_exptl_crystal_density_diffrn 1.603
_exptl_crystal_density_method 'not measured'
_exptl_crystal_description block
_exptl_crystal_F_000 384
_exptl_crystal_size_max 0.32
_exptl_crystal_size_mid 0.16
_exptl_crystal_size_min 0.06
_refine_diff_density_max 0.297
_refine_diff_density_min -0.218
_refine_ls_extinction_method none
_refine_ls_goodness_of_fit_ref 1.025
_refine_ls_hydrogen_treatment constr
_refine_ls_matrix_type full
_refine_ls_number_parameters 100
_refine_ls_number_reflns 1390
_refine_ls_number_restraints 0
_refine_ls_restrained_S_all 1.025
_refine_ls_R_factor_all 0.0590
_refine_ls_R_factor_gt 0.0430
_refine_ls_shift/su_max 0.000
_refine_ls_shift/su_mean 0.000
_refine_ls_structure_factor_coef Fsqd
_refine_ls_weighting_details 'calc w=1/[\s^2^(Fo^2^)+(0.0495P)^2^] where P=(Fo^2^+2Fc^2^)/3'
_refine_ls_weighting_scheme calc
_refine_ls_wR_factor_gt 0.0961
_refine_ls_wR_factor_ref 0.1028
_reflns_number_gt 1058
_reflns_number_total 1390
_reflns_threshold_expression I>2\s(I)
_cod_data_source_file cv2068.cif
_cod_data_source_block I
_cod_depositor_comments
;
The following automatic conversions were performed:
'_symmetry_cell_setting' value 'Monoclinic' changed to 'monoclinic'
according to '/home/saulius/struct/CIF-dictionaries/cif_core.dic'
dictionary named 'cif_core.dic' version 2.4.1 from 2010-06-29.

Automatic conversion script
Id: cif_fix_enum 1527 2010-12-29 10:47:43Z saulius 

The following automatic conversions were performed:

'_symmetry_cell_setting' value 'Monoclinic' changed to 'monoclinic'
according to /home/saulius/struct/CIF-dictionaries/cif_core.dic
dictionary named 'cif_core.dic' version 2.4.1 from 2010-06-29.

Automatic conversion script
Id: cif_fix_values 1715 2011-07-08 13:25:40Z adriana 
;
_cod_original_sg_symbol_H-M 'P 21/c'
_cod_database_code 2209465
_cod_database_fobs_code 2209465

loop_
_symmetry_equiv_pos_as_xyz
'x, y, z'
'-x, y+1/2, -z+1/2'
'-x, -y, -z'
'x, -y-1/2, z-1/2'

loop_
_atom_site_type_symbol
_atom_site_label
_atom_site_fract_x
_atom_site_fract_y
_atom_site_fract_z
_atom_site_U_iso_or_equiv
_atom_site_adp_type
_atom_site_calc_flag
_atom_site_refinement_flags
_atom_site_occupancy
Cl Cl1 0.9101(2) 0.16891(5) 0.77060(5) 0.0512(3) Uani d . 1
Cl Cl2 0.3075(2) 0.37379(6) 0.49508(5) 0.0563(3) Uani d . 1
O O1 1.0270(7) 0.39107(16) 1.02973(13) 0.0694(7) Uani d . 1
H H1B 1.0676 0.4391 1.0595 0.104 Uiso calc R 1
N N1 0.9121(7) 0.41428(18) 0.93927(15) 0.0484(7) Uani d . 1
C C1 0.7297(7) 0.27584(19) 0.73291(17) 0.0350(7) Uani d . 1
C C2 0.6045(7) 0.28167(19) 0.64143(17) 0.0384(7) Uani d . 1
H H2A 0.6138 0.2302 0.6025 0.046 Uiso calc R 1
C C3 0.4660(7) 0.36534(19) 0.60948(18) 0.0392(7) Uani d . 1
C C4 0.4492(7) 0.4416(2) 0.66674(19) 0.0413(7) Uani d . 1
H H4A 0.3559 0.4980 0.6441 0.050 Uiso calc R 1
C C5 0.5710(8) 0.4338(2) 0.75758(18) 0.0412(7) Uani d . 1
H H5A 0.5562 0.4853 0.7963 0.049 Uiso calc R 1
C C6 0.7166(7) 0.35066(19) 0.79326(18) 0.0353(7) Uani d . 1
C C7 0.8452(8) 0.3430(2) 0.8904(2) 0.0468(8) Uani d . 1
H H7A 0.8780 0.2839 0.9166 0.056 Uiso calc R 1

loop_
_atom_site_aniso_label
_atom_site_aniso_U_11
_atom_site_aniso_U_22
_atom_site_aniso_U_33
_atom_site_aniso_U_12
_atom_site_aniso_U_13
_atom_site_aniso_U_23
Cl1 0.0664(6) 0.0362(4) 0.0499(5) 0.0045(4) -0.0038(4) 0.0053(3)
Cl2 0.0677(6) 0.0637(6) 0.0353(4) -0.0052(4) -0.0120(4) 0.0055(4)
O1 0.116(2) 0.0580(15) 0.0306(11) -0.0126(14) -0.0190(13) 0.0026(10)
N1 0.0673(18) 0.0477(16) 0.0287(13) -0.0121(13) -0.0068(12) 0.0022(11)
C1 0.0358(15) 0.0312(16) 0.0375(15) -0.0044(12) 0.0006(13) 0.0032(12)
C2 0.0444(17) 0.0368(17) 0.0338(15) -0.0049(14) 0.0013(13) -0.0029(13)
C3 0.0373(16) 0.0462(18) 0.0332(15) -0.0046(14) -0.0041(13) 0.0039(14)
C4 0.0447(18) 0.0366(17) 0.0421(17) 0.0013(14) -0.0001(14) 0.0038(13)
C5 0.0543(19) 0.0352(17) 0.0337(15) -0.0009(14) 0.0007(14) -0.0035(13)
C6 0.0345(16) 0.0375(17) 0.0338(15) -0.0088(12) 0.0020(13) 0.0037(12)
C7 0.062(2) 0.0408(18) 0.0367(17) -0.0053(15) -0.0022(15) 0.0031(14)

loop_
_atom_type_symbol
_atom_type_description
_atom_type_scat_dispersion_real
_atom_type_scat_dispersion_imag
_atom_type_scat_source
C C 0.0033 0.0016 'International Tables Vol C Tables 4.2.6.8 and 6.1.1.4'
H H 0.0000 0.0000 'International Tables Vol C Tables 4.2.6.8 and 6.1.1.4'
N N 0.0061 0.0033 'International Tables Vol C Tables 4.2.6.8 and 6.1.1.4'
O O 0.0106 0.0060 'International Tables Vol C Tables 4.2.6.8 and 6.1.1.4'
Cl Cl 0.1484 0.1585 'International Tables Vol C Tables 4.2.6.8 and 6.1.1.4'

loop_
_geom_angle_atom_site_label_1
_geom_angle_atom_site_label_2
_geom_angle_atom_site_label_3
_geom_angle
_geom_angle_publ_flag
N1 O1 H1B 109.5 ?
C7 N1 O1 112.1(2) yes
C2 C1 C6 122.5(3) ?
C2 C1 Cl1 117.1(2) ?
C6 C1 Cl1 120.5(2) ?
C3 C2 C1 118.4(2) ?
C3 C2 H2A 120.8 ?
C1 C2 H2A 120.8 ?
C2 C3 C4 121.2(3) ?
C2 C3 Cl2 118.9(2) ?
C4 C3 Cl2 119.9(2) ?
C5 C4 C3 119.4(3) ?
C5 C4 H4A 120.3 ?
C3 C4 H4A 120.3 ?
C4 C5 C6 121.6(3) ?
C4 C5 H5A 119.2 ?
C6 C5 H5A 119.2 ?
C1 C6 C5 116.9(2) ?
C1 C6 C7 121.9(3) ?
C5 C6 C7 121.2(3) ?
N1 C7 C6 121.6(3) ?
N1 C7 H7A 119.2 ?
C6 C7 H7A 119.2 ?

loop_
_geom_bond_atom_site_label_1
_geom_bond_atom_site_label_2
_geom_bond_distance
_geom_bond_publ_flag
Cl1 C1 1.745(3) yes
Cl2 C3 1.731(3) yes
O1 N1 1.395(3) yes
O1 H1B 0.8200 ?
N1 C7 1.256(4) yes
C1 C2 1.382(3) ?
C1 C6 1.385(4) ?
C2 C3 1.373(4) ?
C2 H2A 0.9300 ?
C3 C4 1.374(4) ?
C4 C5 1.372(4) ?
C4 H4A 0.9300 ?
C5 C6 1.394(4) ?
C5 H5A 0.9300 ?
C6 C7 1.465(4) ?
C7 H7A 0.9300 ?

loop_
_geom_hbond_atom_site_label_D
_geom_hbond_atom_site_label_H
_geom_hbond_atom_site_label_A
_geom_hbond_site_symmetry_A
_geom_hbond_distance_DH
_geom_hbond_distance_HA
_geom_hbond_distance_DA
_geom_hbond_angle_DHA
O1 H1B N1 3_767 0.82 2.09 2.822(4) 147.8

loop_
_geom_torsion_atom_site_label_1
_geom_torsion_atom_site_label_2
_geom_torsion_atom_site_label_3
_geom_torsion_atom_site_label_4
_geom_torsion
_geom_torsion_publ_flag
C6 C1 C2 C3 0.8(4) ?
Cl1 C1 C2 C3 -179.0(2) ?
C1 C2 C3 C4 -0.4(4) ?
C1 C2 C3 Cl2 -179.9(2) ?
C2 C3 C4 C5 -0.4(4) ?
Cl2 C3 C4 C5 179.1(2) ?
C3 C4 C5 C6 0.9(4) ?
C2 C1 C6 C5 -0.3(4) ?
Cl1 C1 C6 C5 179.5(2) ?
C2 C1 C6 C7 179.0(3) ?
Cl1 C1 C6 C7 -1.2(4) ?
C4 C5 C6 C1 -0.6(4) ?
C4 C5 C6 C7 -179.8(3) ?
O1 N1 C7 C6 179.3(3) yes
C1 C6 C7 N1 162.7(3) ?
C5 C6 C7 N1 -18.1(5) ?

loop_
_cod_related_entry_id
_cod_related_entry_database
_cod_related_entry_code
1 ChemSpider 4939450
